data_1562107
loop_
_publ_author_name
'Wu, Yunlong'
'Zhao, Yanqing'
'Yang, Guo-Ping'
'Guo, Yanjun'
'Wang, Yao-Yu'
'Shi, Qi-Zhen'

_publ_section_title
;
 Influence of the steric effect of flexible isomeric phenylenediacetic
 acids on the resultant lead(II) coordination polymers
;
_journal_name_full 'Journal of Solid State Chemistry'
_journal_page_first 131
_journal_page_last 137
_journal_paper_doi 10.1016/j.jssc.2014.07.018
_journal_volume 223
_journal_year 2015
_chemical_formula_sum 'C10 H10 O5 Pb'
_chemical_formula_weight 417.37
_space_group_IT_number 19
_space_group_name_Hall 'P 2ac 2ab'
_space_group_name_H-M_alt 'P 21 21 21'
_symmetry_cell_setting orthorhombic
_symmetry_space_group_name_H-M 'P 21 21 21'
_atom_sites_solution_hydrogens geom
_atom_sites_solution_primary direct
_atom_sites_solution_secondary difmap
_cell_angle_alpha 90.00
_cell_angle_beta 90.00
_cell_angle_gamma 90.00
_cell_formula_units_Z 4
_cell_length_a 7.3228(12)
_cell_length_b 9.0811(15)
_cell_length_c 16.657(3)
_cell_measurement_reflns_used 3060
_cell_measurement_temperature 296(2)
_cell_measurement_theta_max 27.992
_cell_measurement_theta_min 2.445
_cell_volume 1107.7(3)
_computing_structure_refinement 'SHELXL-97 (Sheldrick, 1997)'
_computing_structure_solution 'SHELXS-97 (Sheldrick, 1990)'
_diffrn_ambient_temperature 296(2)
_diffrn_measured_fraction_theta_full 1.000
_diffrn_measured_fraction_theta_max 1.000
_diffrn_radiation_monochromator graphite
_diffrn_radiation_source 'fine-focus sealed tube'
_diffrn_radiation_type MoK\a
_diffrn_radiation_wavelength 0.71073
_diffrn_reflns_av_R_equivalents 0.0430
_diffrn_reflns_av_sigmaI/netI 0.0435
_diffrn_reflns_limit_h_max 8
_diffrn_reflns_limit_h_min -7
_diffrn_reflns_limit_k_max 10
_diffrn_reflns_limit_k_min -10
_diffrn_reflns_limit_l_max 19
_diffrn_reflns_limit_l_min -15
_diffrn_reflns_number 5433
_diffrn_reflns_theta_full 25.09
_diffrn_reflns_theta_max 25.09
_diffrn_reflns_theta_min 2.45
_exptl_absorpt_coefficient_mu 15.233
_exptl_absorpt_correction_T_max 0.2421
_exptl_absorpt_correction_T_min 0.1422
_exptl_absorpt_correction_type multi-scan
_exptl_absorpt_process_details sadabs
_exptl_crystal_colour colorless
_exptl_crystal_density_diffrn 2.503
_exptl_crystal_density_method 'not measured'
_exptl_crystal_description block
_exptl_crystal_F_000 768
_exptl_crystal_size_max 0.21
_exptl_crystal_size_mid 0.15
_exptl_crystal_size_min 0.13
_refine_diff_density_max 1.547
_refine_diff_density_min -0.903
_refine_diff_density_rms 0.195
_refine_ls_abs_structure_details 'Flack H D (1983), Acta Cryst. A39, 876-881'
_refine_ls_abs_structure_Flack 0.48(4)
_refine_ls_extinction_method none
_refine_ls_goodness_of_fit_ref 1.074
_refine_ls_hydrogen_treatment constr
_refine_ls_matrix_type full
_refine_ls_number_parameters 130
_refine_ls_number_reflns 1976
_refine_ls_number_restraints 91
_refine_ls_restrained_S_all 1.086
_refine_ls_R_factor_all 0.0438
_refine_ls_R_factor_gt 0.0407
_refine_ls_shift/su_max 0.001
_refine_ls_shift/su_mean 0.000
_refine_ls_structure_factor_coef Fsqd
_refine_ls_weighting_details 'calc w=1/[\s^2^(Fo^2^)+(0.0428P)^2^+14.5302P] where P=(Fo^2^+2Fc^2^)/3'
_refine_ls_weighting_scheme calc
_refine_ls_wR_factor_gt 0.1062
_refine_ls_wR_factor_ref 0.1082
_reflns_number_gt 1849
_reflns_number_total 1976
_reflns_threshold_expression >2sigma(I)
_cod_data_source_file JSSC-2015-223-131.cif
_cod_data_source_block 2
_cod_original_sg_symbol_H-M P212121
_cod_database_code 1562107

loop_
_symmetry_equiv_pos_as_xyz
'x, y, z'
'-x+1/2, -y, z+1/2'
'x+1/2, -y+1/2, -z'
'-x, y+1/2, -z+1/2'

loop_
_atom_site_label
_atom_site_type_symbol
_atom_site_fract_x
_atom_site_fract_y
_atom_site_fract_z
_atom_site_U_iso_or_equiv
_atom_site_adp_type
_atom_site_occupancy
_atom_site_symmetry_multiplicity
_atom_site_calc_flag
_atom_site_refinement_flags
_atom_site_disorder_assembly
_atom_site_disorder_group
Pb1 Pb 0.24175(7) 0.12984(5) -0.02502(2) 0.03552(18) Uani 1 1 d . . .
O5 O 0.2386(19) 0.3495(12) -0.1440(7) 0.068(3) Uani 1 1 d . . .
O1 O 0.0981(15) 0.3434(16) 0.0499(8) 0.065(3) Uani 1 1 d U . .
O2 O 0.3862(16) 0.3369(16) 0.0464(9) 0.070(3) Uani 1 1 d U . .
O3 O 0.636(3) 0.530(2) 0.3948(9) 0.106(5) Uani 1 1 d U . .
O4 O 0.924(3) 0.510(2) 0.4064(10) 0.106(5) Uani 1 1 d U . .
H5A H 0.3428 0.3830 -0.1308 0.127 Uiso 1 1 d R . .
H5B H 0.1446 0.3804 -0.1317 0.127 Uiso 1 1 d R . .
C5 C 0.7135(16) 0.5361(11) 0.2215(5) 0.063(5) Uani 1 1 d GDU . .
C6 C 0.7993(14) 0.6552(12) 0.1851(6) 0.081(6) Uani 1 1 d GU . .
H6A H 0.9183 0.6798 0.1992 0.097 Uiso 1 1 calc R . .
C1 C 0.7072(16) 0.7375(11) 0.1275(7) 0.094(7) Uani 1 1 d GU . .
H1A H 0.7646 0.8171 0.1031 0.113 Uiso 1 1 calc R . .
C2 C 0.5293(16) 0.7007(9) 0.1064(6) 0.081(6) Uani 1 1 d GU . .
H2A H 0.4677 0.7557 0.0679 0.097 Uiso 1 1 calc R . .
C3 C 0.4435(13) 0.5816(8) 0.1428(5) 0.065(5) Uani 1 1 d GDU . .
C4 C 0.5356(15) 0.4993(8) 0.2004(5) 0.056(5) Uani 1 1 d GU . .
H4A H 0.4782 0.4197 0.2248 0.068 Uiso 1 1 calc R . .
C7 C 0.2433(13) 0.5350(12) 0.1208(8) 0.061(5) Uani 1 1 d RD . .
H7A H 0.1757 0.5158 0.1698 0.074 Uiso 1 1 calc R . .
H7B H 0.1837 0.6156 0.0930 0.074 Uiso 1 1 calc R . .
C8 C 0.239(2) 0.3994(14) 0.0684(8) 0.047(3) Uani 1 1 d DU . .
C9 C 0.808(4) 0.442(2) 0.2823(8) 0.101(5) Uani 1 1 d DU . .
H9A H 0.9382 0.4417 0.2724 0.121 Uiso 1 1 calc R . .
H9B H 0.7639 0.3411 0.2781 0.121 Uiso 1 1 calc R . .
C10 C 0.769(5) 0.501(3) 0.3650(10) 0.100(4) Uani 1 1 d DU . .

loop_
_atom_site_aniso_label
_atom_site_aniso_U_11
_atom_site_aniso_U_22
_atom_site_aniso_U_33
_atom_site_aniso_U_23
_atom_site_aniso_U_13
_atom_site_aniso_U_12
Pb1 0.0382(3) 0.0383(3) 0.0300(3) -0.00454(18) -0.0034(3) 0.0007(3)
O5 0.071(8) 0.064(6) 0.070(7) -0.001(5) 0.010(8) 0.002(9)
O1 0.040(5) 0.074(7) 0.081(7) -0.044(6) -0.002(5) -0.005(5)
O2 0.040(5) 0.075(7) 0.094(8) -0.037(6) 0.021(6) -0.001(5)
O3 0.141(12) 0.122(9) 0.056(8) -0.032(7) -0.039(8) 0.064(9)
O4 0.138(12) 0.119(9) 0.061(8) -0.046(7) -0.004(8) 0.003(10)
C5 0.106(16) 0.046(8) 0.037(8) -0.028(6) 0.004(10) -0.007(10)
C6 0.134(18) 0.052(9) 0.056(10) -0.031(8) 0.003(11) -0.008(11)
C1 0.17(2) 0.041(8) 0.074(12) -0.002(8) 0.032(15) -0.019(13)
C2 0.126(18) 0.058(11) 0.058(11) 0.000(9) 0.021(12) -0.035(12)
C3 0.109(15) 0.036(8) 0.051(10) -0.019(7) 0.002(10) 0.009(9)
C4 0.101(14) 0.033(8) 0.035(8) -0.010(6) 0.018(9) -0.010(8)
C7 0.035(8) 0.066(9) 0.084(11) -0.040(8) 0.027(10) -0.009(10)
C8 0.029(5) 0.056(6) 0.056(6) -0.023(5) 0.009(6) -0.004(6)
C9 0.160(14) 0.090(9) 0.052(8) -0.029(8) -0.018(9) 0.038(11)
C10 0.148(12) 0.098(8) 0.052(7) -0.032(6) -0.018(8) 0.043(9)

loop_
_atom_type_symbol
_atom_type_description
_atom_type_scat_dispersion_real
_atom_type_scat_dispersion_imag
_atom_type_scat_source
C C 0.0033 0.0016 'International Tables Vol C Tables 4.2.6.8 and 6.1.1.4'
H H 0.0000 0.0000 'International Tables Vol C Tables 4.2.6.8 and 6.1.1.4'
O O 0.0106 0.0060 'International Tables Vol C Tables 4.2.6.8 and 6.1.1.4'
Pb Pb -3.3944 10.1111 'International Tables Vol C Tables 4.2.6.8 and 6.1.1.4'

loop_
_geom_angle_atom_site_label_1
_geom_angle_atom_site_label_2
_geom_angle_atom_site_label_3
_geom_angle
_geom_angle_site_symmetry_1
_geom_angle_site_symmetry_3
O2 Pb1 O3 72.8(6) . 4_645
O2 Pb1 O1 49.9(3) . .
O3 Pb1 O1 89.9(6) 4_645 .
O2 Pb1 O4 98.9(5) . 4_645
O3 Pb1 O4 49.5(6) 4_645 4_645
O1 Pb1 O4 75.4(6) . 4_645
O2 Pb1 O2 113.6(3) . 3_455
O3 Pb1 O2 120.5(6) 4_645 3_455
O1 Pb1 O2 64.6(3) . 3_455
O4 Pb1 O2 71.7(6) 4_645 3_455
O2 Pb1 O1 65.4(3) . 3
O3 Pb1 O1 79.5(5) 4_645 3
O1 Pb1 O1 114.5(3) . 3
O4 Pb1 O1 128.7(5) 4_645 3
O2 Pb1 O1 159.5(4) 3_455 3
O2 Pb1 O5 78.6(5) . .
O3 Pb1 O5 150.0(5) 4_645 .
O1 Pb1 O5 78.5(4) . .
O4 Pb1 O5 147.2(5) 4_645 .
O2 Pb1 O5 79.4(5) 3_455 .
O1 Pb1 O5 80.4(4) 3 .
Pb1 O5 H5A 93.6 . .
Pb1 O5 H5B 94.4 . .
H5A O5 H5B 127.0 . .
C8 O1 Pb1 95.5(9) . .
C8 O1 Pb1 148.6(11) . 3_455
Pb1 O1 Pb1 113.7(4) . 3_455
C8 O2 Pb1 96.7(8) . .
C8 O2 Pb1 145.3(10) . 3
Pb1 O2 Pb1 116.4(5) . 3
C10 O3 Pb1 99.2(17) . 4_655
C10 O4 Pb1 91.3(13) . 4_655
C6 C5 C4 120.0 . .
C6 C5 C9 122.2(14) . .
C4 C5 C9 117.7(14) . .
C5 C6 C1 120.0 . .
C5 C6 H6A 120.0 . .
C1 C6 H6A 120.0 . .
C6 C1 C2 120.0 . .
C6 C1 H1A 120.0 . .
C2 C1 H1A 120.0 . .
C3 C2 C1 120.0 . .
C3 C2 H2A 120.0 . .
C1 C2 H2A 120.0 . .
C2 C3 C4 120.0 . .
C2 C3 C7 122.0 . .
C4 C3 C7 118.0 . .
C3 C4 C5 120.0 . .
C3 C4 H4A 120.0 . .
C5 C4 H4A 120.0 . .
C8 C7 C3 112.0(7) . .
C8 C7 H7A 109.2 . .
C3 C7 H7A 109.2 . .
C8 C7 H7B 109.2 . .
C3 C7 H7B 109.2 . .
H7A C7 H7B 107.9 . .
O1 C8 O2 117.9(10) . .
O1 C8 C7 121.1(12) . .
O2 C8 C7 120.8(12) . .
C5 C9 C10 109.1(14) . .
C5 C9 H9A 109.9 . .
C10 C9 H9A 109.9 . .
C5 C9 H9B 109.9 . .
C10 C9 H9B 109.9 . .
H9A C9 H9B 108.3 . .
O3 C10 O4 119.5(16) . .
O3 C10 C9 131(3) . .
O4 C10 C9 110(2) . .

loop_
_geom_bond_atom_site_label_1
_geom_bond_atom_site_label_2
_geom_bond_distance
_geom_bond_site_symmetry_2
Pb1 O2 2.464(13) .
Pb1 O3 2.513(15) 4_645
Pb1 O1 2.535(12) .
Pb1 O4 2.560(17) 4_645
Pb1 O2 2.645(11) 3_455
Pb1 O1 2.653(12) 3
Pb1 O5 2.812(11) .
O5 H5A 0.8504 .
O5 H5B 0.7705 .
O1 C8 1.190(17) .
O1 Pb1 2.653(11) 3_455
O2 C8 1.273(18) .
O2 Pb1 2.645(11) 3
O3 C10 1.13(3) .
O3 Pb1 2.513(15) 4_655
O4 C10 1.33(3) .
O4 Pb1 2.560(17) 4_655
C5 C6 1.3900 .
C5 C4 1.3900 .
C5 C9 1.495(10) .
C6 C1 1.3900 .
C6 H6A 0.9300 .
C1 C2 1.3900 .
C1 H1A 0.9300 .
C2 C3 1.3900 .
C2 H2A 0.9300 .
C3 C4 1.3900 .
C3 C7 1.5690 .
C4 H4A 0.9300 .
C7 C8 1.510(9) .
C7 H7A 0.9700 .
C7 H7B 0.9700 .
C9 C10 1.505(10) .
C9 H9A 0.9700 .
C9 H9B 0.9700 .
